data_2101918
loop_
_publ_author_name
'Yeo, L.'
'Harris, K. D. M.'

_publ_section_title
;
 Definitive Structural Characterization of the Conventional
 Low-Temperature Host Structure in Urea Inclusion Compounds
;
_journal_issue 5
_journal_name_full 'Acta Crystallographica Section B'
_journal_page_first 822
_journal_page_last 830
_journal_paper_doi 10.1107/S0108768197005417
_journal_volume 53
_journal_year 1997
_chemical_formula_moiety 'C1 H4 N2 O1 , 0.09C12 H24 Br2'
_chemical_formula_sum 'C2.08 H6.16 Br0.18 N2 O'
_chemical_formula_weight 84
_chemical_name_systematic
;
 1,12-dibromododecane/urea inclusion
;
_space_group_IT_number 178
_symmetry_cell_setting hexagonal
_symmetry_space_group_name_Hall 'P 61 2 (0 0 5)'
_symmetry_space_group_name_H-M 'P 61 2 2'
_audit_creation_method SHELXL
_cell_angle_alpha 90.00
_cell_angle_beta 90.00
_cell_angle_gamma 120.00
_cell_formula_units_Z 6
_cell_length_a 8.2201(13)
_cell_length_b 8.2201(13)
_cell_length_c 11.0342(12)
_cell_measurement_reflns_used ' 3714 (post-refined using complete data set).'
_cell_measurement_temperature 293(2)
_cell_measurement_theta_max 50.64
_cell_measurement_theta_min 2.5
_cell_volume 645.69(16)
_computing_cell_refinement 'R-Axis II software (Rigaku, 1994)'
_computing_data_collection 'R-Axis II software (Rigaku, 1994)'
_computing_data_reduction ' TeXsan (Molecular Structure Corporation,1993)'
_computing_molecular_graphics 'Biosym, InsightII'
_computing_publication_material 'SHELXL-93 (Sheldrick, 1993)'
_computing_structure_refinement 'SHELXL-93 (Sheldrick, 1993)'
_computing_structure_solution ' TeXsan (Molecular Structure Corporation,1993)'
_diffrn_ambient_temperature 293(2)
_diffrn_measurement_device 'Rigaku R-Axis II area detector'
_diffrn_measurement_method 'image plate scanning'
_diffrn_radiation_monochromator graphite
_diffrn_radiation_source 'rotating anode'
_diffrn_radiation_type MoK\a
_diffrn_radiation_wavelength 0.71069
_diffrn_reflns_av_R_equivalents 0.0840
_diffrn_reflns_av_sigmaI/netI 0.0324
_diffrn_reflns_limit_h_max 9
_diffrn_reflns_limit_h_min -9
_diffrn_reflns_limit_k_max 9
_diffrn_reflns_limit_k_min -9
_diffrn_reflns_limit_l_max 12
_diffrn_reflns_limit_l_min -12
_diffrn_reflns_number 3714
_diffrn_reflns_theta_max 25.32
_diffrn_reflns_theta_min 2.86
_exptl_absorpt_coefficient_mu 1.09
_exptl_absorpt_correction_type none
_exptl_crystal_colour colourless
_exptl_crystal_density_diffrn 1.297
_exptl_crystal_density_meas ?
_exptl_crystal_description 'Hexagonal needle'
_exptl_crystal_F_000 264
_exptl_crystal_size_max 0.4
_exptl_crystal_size_mid 0.3
_exptl_crystal_size_min 0.3
_refine_diff_density_max 0.327
_refine_diff_density_min -0.200
_refine_ls_abs_structure_details 'Flack H D (1983), Acta Cryst. A39, 876-881'
_refine_ls_abs_structure_Flack 4.(10)
_refine_ls_extinction_coef none
_refine_ls_extinction_method none
_refine_ls_goodness_of_fit_all 1.220
_refine_ls_goodness_of_fit_obs 1.219
_refine_ls_hydrogen_treatment
;
 hydrogen atoms were added to the urea molecules according to standard
 geometry and refined using a "riding" model.  The Uiso of each hydrogen
 was refined as 1.2 times the equivalent isotropic atomic displacement
 of the nitrogen atom to which it is attached.
;
_refine_ls_matrix_type full
_refine_ls_number_parameters 24
_refine_ls_number_reflns 395
_refine_ls_number_restraints 0
_refine_ls_restrained_S_all 1.220
_refine_ls_restrained_S_obs 1.219
_refine_ls_R_factor_all 0.1121
_refine_ls_R_factor_obs 0.1099
_refine_ls_shift/esd_max 0.000
_refine_ls_shift/esd_mean 0.000
_refine_ls_structure_factor_coef Fsqd
_refine_ls_weighting_details 'w=1/[\s^2^(Fo^2^)+(0.1447P)^2^+1.0780P] where P=(Fo^2^+2Fc^2^)/3'
_refine_ls_weighting_scheme calc
_refine_ls_wR_factor_all 0.3018
_refine_ls_wR_factor_obs 0.2987
_reflns_number_observed 387
_reflns_number_total 395
_reflns_observed_criterion >2sigma(I)
_cod_data_source_file ha0155.cif
_cod_data_source_block DB12rt
_cod_depositor_comments
;
The following automatic conversions were performed:
'_symmetry_cell_setting' value 'Hexagonal' changed to 'hexagonal'
according to '/home/saulius/struct/CIF-dictionaries/cif_core.dic'
dictionary named 'cif_core.dic' version 2.4.1 from 2010-06-29.

Automatic conversion script
Id: cif_fix_enum 1527 2010-12-29 10:47:43Z saulius 

The following automatic conversions were performed:

'_symmetry_cell_setting' value 'Hexagonal' changed to 'hexagonal'
according to /home/saulius/struct/CIF-dictionaries/cif_core.dic
dictionary named 'cif_core.dic' version 2.4.1 from 2010-06-29.

Automatic conversion script
Id: cif_fix_values 1715 2011-07-08 13:25:40Z adriana 

The following automatic conversions were performed:

'_refine_ls_weighting_scheme' value 'calc
w=1/[\s^2^(Fo^2^)+(0.1447P)^2^+1.0780P] where P=(Fo^2^+2Fc^2^)/3' was
changed to 'calc'. New tag '_refine_ls_weighting_details' was
created. The value of the new tag was set to
'w=1/[\s^2^(Fo^2^)+(0.1447P)^2^+1.0780P] where P=(Fo^2^+2Fc^2^)/3'.

Automatic conversion script
Id: cif_fix_values 3143 2015-03-26 13:38:13Z robertas 
;
_cod_original_cell_volume 645.7(2)
_cod_original_sg_symbol_H-M 'P 61 22'
_cod_original_formula_sum 'C2.08 H6.16 Br0.18 N2 O1'
_cod_database_code 2101918

loop_
_symmetry_equiv_pos_as_xyz
'x, y, z'
'-y, x-y, z+1/3'
'-x+y, -x, z+2/3'
'-x, -y, z+1/2'
'y, -x+y, z+5/6'
'x-y, x, z+1/6'
'y, x, -z+1/3'
'-x, -x+y, -z+2/3'
'x-y, -y, -z'
'-y, -x, -z+5/6'
'x, x-y, -z+1/6'
'-x+y, y, -z+1/2'

loop_
_atom_site_aniso_label
_atom_site_aniso_U_11
_atom_site_aniso_U_22
_atom_site_aniso_U_33
_atom_site_aniso_U_12
_atom_site_aniso_U_13
_atom_site_aniso_U_23
O1 0.036(3) 0.048(3) 0.037(3) 0.0182(15) 0.000 -0.001(2)
N1 0.032(2) 0.069(4) 0.034(3) 0.019(2) -0.002(2) 0.005(2)
C1 0.036(4) 0.030(3) 0.036(4) 0.018(2) 0.000 -0.005(2)

loop_
_atom_site_label
_atom_site_fract_x
_atom_site_fract_y
_atom_site_fract_z
_atom_site_U_iso_or_equiv
_atom_site_thermal_displace_type
_atom_site_calc_flag
_atom_site_refinement_flags
_atom_site_occupancy
_atom_site_type_symbol
O1 0.6405(7) 0.3203(3) 0.0833 0.041(2) Uani d S 1 O
N1 0.9125(7) 0.4347(7) 0.1864(4) 0.048(2) Uani d . 1 N
H1A 0.8530(7) 0.3909(7) 0.2534(4) 0.057 Uiso calc R 1 H
H1B 1.0333(7) 0.4952(7) 0.1857(4) 0.057 Uiso calc R 1 H
C1 0.8172(10) 0.4086(5) 0.0833 0.033(2) Uani d S 1 C
C2 -0.015(4) 0.001(7) 0.039(2) 0.239(9) Uiso d . 1 C

loop_
_atom_type_symbol
_atom_type_description
_atom_type_scat_dispersion_real
_atom_type_scat_dispersion_imag
_atom_type_scat_source
N N 0.0061 0.0033 'International Tables Vol C Tables 4.2.6.8 and 6.1.1.4'
O O 0.0106 0.0060 'International Tables Vol C Tables 4.2.6.8 and 6.1.1.4'
H H 0.0000 0.0000 'International Tables Vol C Tables 4.2.6.8 and 6.1.1.4'
C C 0.0033 0.0016 'International Tables Vol C Tables 4.2.6.8 and 6.1.1.4'

loop_
_geom_angle_atom_site_label_1
_geom_angle_atom_site_label_2
_geom_angle_atom_site_label_3
_geom_angle_site_symmetry_1
_geom_angle_site_symmetry_3
_geom_angle
_geom_angle_publ_flag
O1 C1 N1 . 11 120.5(3) y
O1 C1 N1 . . 120.5(3) ?
N1 C1 N1 11 . 119.0(7) y
C2 C2 C2 9 11 172.(10) ?
C2 C2 C2 9 6 176.(7) ?
C2 C2 C2 11 6 4.(6) ?
C2 C2 C2 9 5_554 4.(6) ?
C2 C2 C2 11 5_554 173.(7) ?
C2 C2 C2 6 5_554 176.1(8) ?

loop_
_geom_bond_atom_site_label_1
_geom_bond_atom_site_label_2
_geom_bond_site_symmetry_2
_geom_bond_distance
_geom_bond_publ_flag
O1 C1 . 1.258(9) y
N1 C1 . 1.336(5) y
C1 N1 11 1.336(5) ?
C2 C2 9 0.86(5) ?
C2 C2 11 0.99(5) ?
C2 C2 6 1.843(2) ?
C2 C2 5_554 1.843(2) ?
